data_4503210
loop_
_publ_author_name
'Qi, Yan'
'Luo, Feng'
'Che, Yunxia'
'Zheng, Jimin'

_publ_section_title
;
 Hydrothermal Synthesis of Metal&#x2212;Organic Frameworks Based on
 Aromatic Polycarboxylate and Flexible Bis(imidazole) Ligands
;
_journal_issue 2
_journal_name_full 'Crystal Growth &amp; Design'
_journal_page_first 606
_journal_paper_doi 10.1021/cg700758c
_journal_volume 8
_journal_year 2008
_chemical_formula_sum 'C22 H18 Co N4 O4'
_chemical_formula_weight 461.33
_chemical_name_systematic
; 
 ? 
;
_space_group_IT_number 9
_symmetry_cell_setting monoclinic
_symmetry_space_group_name_Hall 'C -2yc'
_symmetry_space_group_name_H-M 'C 1 c 1'
_atom_sites_solution_hydrogens geom
_atom_sites_solution_primary direct
_atom_sites_solution_secondary difmap
_audit_creation_method SHELXL-97
_cell_angle_alpha 90.00
_cell_angle_beta 103.78(3)
_cell_angle_gamma 90.00
_cell_formula_units_Z 4
_cell_length_a 10.452(2)
_cell_length_b 18.951(4)
_cell_length_c 10.550(2)
_cell_measurement_reflns_used 9533
_cell_measurement_temperature 293(2)
_cell_measurement_theta_max 27.54
_cell_measurement_theta_min 3.32
_cell_volume 2029.6(7)
_computing_cell_refinement 'RAXIS-RAPID Auto'
_computing_data_collection 'RAXIS-RAPID Auto'
_computing_data_reduction 'RAXIS-RAPID Auto'
_computing_molecular_graphics 'Bruker SHELXTL'
_computing_publication_material 'Bruker SHELXTL'
_computing_structure_refinement 'SHELXL-97 (Sheldrick, 1997)'
_computing_structure_solution 'SHELXS-97 (Sheldrick, 1990)'
_diffrn_ambient_temperature 293(2)
_diffrn_measured_fraction_theta_full 0.998
_diffrn_measured_fraction_theta_max 0.998
_diffrn_measurement_device_type 'rigaku r-axis rapid IP area detector'
_diffrn_measurement_method oscillation
_diffrn_radiation_monochromator graphite
_diffrn_radiation_source 'rotating anode'
_diffrn_radiation_type MoK\a
_diffrn_radiation_wavelength 0.71073
_diffrn_reflns_av_R_equivalents 0.0264
_diffrn_reflns_av_sigmaI/netI 0.0422
_diffrn_reflns_limit_h_max 13
_diffrn_reflns_limit_h_min -13
_diffrn_reflns_limit_k_max 24
_diffrn_reflns_limit_k_min -21
_diffrn_reflns_limit_l_max 13
_diffrn_reflns_limit_l_min -13
_diffrn_reflns_number 9895
_diffrn_reflns_theta_full 27.48
_diffrn_reflns_theta_max 27.48
_diffrn_reflns_theta_min 3.32
_exptl_absorpt_coefficient_mu 0.884
_exptl_absorpt_correction_T_max 0.7744
_exptl_absorpt_correction_T_min 0.6780
_exptl_absorpt_correction_type multi-scan
_exptl_crystal_colour Purple
_exptl_crystal_density_diffrn 1.510
_exptl_crystal_density_method 'not measured'
_exptl_crystal_description Block
_exptl_crystal_F_000 948
_exptl_crystal_size_max 0.48
_exptl_crystal_size_mid 0.47
_exptl_crystal_size_min 0.31
_refine_diff_density_max 0.205
_refine_diff_density_min -0.345
_refine_diff_density_rms 0.052
_refine_ls_abs_structure_details 'Flack H D (1983), Acta Cryst. A39, 876-881'
_refine_ls_abs_structure_Flack -0.008(10)
_refine_ls_extinction_method none
_refine_ls_goodness_of_fit_ref 1.042
_refine_ls_hydrogen_treatment constr
_refine_ls_matrix_type full
_refine_ls_number_parameters 280
_refine_ls_number_reflns 4285
_refine_ls_number_restraints 2
_refine_ls_restrained_S_all 1.042
_refine_ls_R_factor_all 0.0297
_refine_ls_R_factor_gt 0.0282
_refine_ls_shift/su_max 0.000
_refine_ls_shift/su_mean 0.000
_refine_ls_structure_factor_coef Fsqd
_refine_ls_weighting_details 'calc w=1/[\s^2^(Fo^2^)+(0.0369P)^2^+0.2408P] where P=(Fo^2^+2Fc^2^)/3'
_refine_ls_weighting_scheme calc
_refine_ls_wR_factor_gt 0.0688
_refine_ls_wR_factor_ref 0.0696
_reflns_number_gt 4091
_reflns_number_total 4285
_reflns_threshold_expression >2sigma(I)
_cod_data_source_file cg700758c-file004.cif
_cod_data_source_block shelxl
_cod_depositor_comments
;
The following automatic conversions were performed:

'_symmetry_cell_setting' value 'Monoclinic' changed to 'monoclinic'
according to /home/saulius/struct/CIF-dictionaries/cif_core.dic
dictionary named 'cif_core.dic' version 2.4.1 from
2010-06-29.

'_exptl_absorpt_correction_type' value 'Multi-Scan'
changed to 'multi-scan' according to
/home/saulius/struct/CIF-dictionaries/cif_core.dic dictionary named
'cif_core.dic' version 2.4.1 from
2010-06-29.

'_refine_ls_hydrogen_treatment' value 'CONSTR' changed
to 'constr' according to
/home/saulius/struct/CIF-dictionaries/cif_core.dic dictionary named
'cif_core.dic' version 2.4.1 from 2010-06-29.

Automatic conversion script
Id: cif_fix_values 1715 2011-07-08 13:25:40Z adriana 
;
_cod_original_cell_volume 2029.5(7)
_cod_original_sg_symbol_H-M Cc
_cod_database_code 4503210

loop_
_symmetry_equiv_pos_as_xyz
'x, y, z'
'x, -y, z+1/2'
'x+1/2, y+1/2, z'
'x+1/2, -y+1/2, z+1/2'

loop_
_atom_site_label
_atom_site_type_symbol
_atom_site_fract_x
_atom_site_fract_y
_atom_site_fract_z
_atom_site_U_iso_or_equiv
_atom_site_adp_type
_atom_site_occupancy
_atom_site_symmetry_multiplicity
_atom_site_calc_flag
_atom_site_refinement_flags
Co1 Co 0.59644(2) 0.202594(12) 0.91127(2) 0.02969(8) Uani 1 1 d .
C1 C 0.2986(2) 0.20672(11) 0.8781(2) 0.0358(5) Uani 1 1 d .
H1 H 0.2793 0.1871 0.7949 0.043 Uiso 1 1 calc R
C2 C 0.4010(2) 0.25348(14) 1.0578(2) 0.0447(6) Uani 1 1 d .
H2 H 0.4682 0.2725 1.1229 0.054 Uiso 1 1 calc R
C3 C 0.2743(2) 0.24790(13) 1.0643(2) 0.0424(5) Uani 1 1 d .
H3 H 0.2384 0.2617 1.1331 0.051 Uiso 1 1 calc R
C4 C 0.0682(2) 0.20108(11) 0.9122(3) 0.0399(6) Uani 1 1 d .
H4A H 0.0284 0.2254 0.8316 0.048 Uiso 1 1 calc R
H4B H 0.0269 0.2185 0.9792 0.048 Uiso 1 1 calc R
C5 C 0.0412(2) 0.12294(12) 0.8937(2) 0.0376(5) Uani 1 1 d .
C6 C -0.0648(4) 0.10078(16) 0.8015(4) 0.0873(13) Uani 1 1 d .
H6 H -0.1200 0.1340 0.7512 0.105 Uiso 1 1 calc R
C7 C -0.0929(4) 0.02929(18) 0.7805(4) 0.1064(19) Uani 1 1 d .
H7 H -0.1637 0.0155 0.7136 0.128 Uiso 1 1 calc R
C8 C -0.0170(3) -0.02152(13) 0.8580(3) 0.0504(6) Uani 1 1 d .
C9 C 0.0858(3) 0.00178(15) 0.9530(3) 0.0628(9) Uani 1 1 d .
H9 H 0.1372 -0.0309 1.0084 0.075 Uiso 1 1 calc R
C10 C 0.1164(3) 0.07245(15) 0.9697(3) 0.0599(8) Uani 1 1 d .
H10 H 0.1896 0.0861 1.0340 0.072 Uiso 1 1 calc R
C11 C -0.0426(3) -0.09953(15) 0.8387(4) 0.0721(10) Uani 1 1 d .
H11A H 0.0251 -0.1199 0.8011 0.087 Uiso 1 1 calc R
H11B H -0.0357 -0.1214 0.9231 0.087 Uiso 1 1 calc R
C12 C -0.1966(3) -0.14384(12) 0.6351(3) 0.0473(6) Uani 1 1 d .
H12 H -0.1316 -0.1567 0.5928 0.057 Uiso 1 1 calc R
C13 C -0.2904(3) -0.10597(16) 0.7832(3) 0.0564(8) Uani 1 1 d .
H13 H -0.3052 -0.0878 0.8604 0.068 Uiso 1 1 calc R
C14 C -0.3823(3) -0.12736(14) 0.6783(3) 0.0493(6) Uani 1 1 d .
H14 H -0.4728 -0.1264 0.6706 0.059 Uiso 1 1 calc R
C15 C 0.4582(2) 0.11288(11) 0.5542(2) 0.0282(4) Uani 1 1 d .
C16 C 0.3544(2) 0.13315(10) 0.45189(19) 0.0306(4) Uani 1 1 d .
C17 C 0.3246(3) 0.09258(13) 0.3383(2) 0.0455(5) Uani 1 1 d .
H17 H 0.2568 0.1065 0.2686 0.055 Uiso 1 1 calc R
C18 C 0.3949(3) 0.03173(14) 0.3286(3) 0.0551(7) Uani 1 1 d .
H18 H 0.3748 0.0053 0.2521 0.066 Uiso 1 1 calc R
C19 C 0.4938(3) 0.01042(14) 0.4310(3) 0.0544(7) Uani 1 1 d .
H19 H 0.5391 -0.0312 0.4252 0.065 Uiso 1 1 calc R
C20 C 0.5264(3) 0.05081(11) 0.5432(2) 0.0440(5) Uani 1 1 d .
H20 H 0.5947 0.0364 0.6121 0.053 Uiso 1 1 calc R
C21 C 0.50279(19) 0.15723(10) 0.67383(19) 0.0266(4) Uani 1 1 d .
C22 C 0.2606(2) 0.19184(11) 0.4627(2) 0.0343(5) Uani 1 1 d .
N1 N 0.41669(19) 0.22721(10) 0.94198(18) 0.0336(4) Uani 1 1 d .
N2 N 0.20929(19) 0.21792(9) 0.94931(19) 0.0333(4) Uani 1 1 d .
N3 N -0.1713(2) -0.11616(10) 0.7546(2) 0.0466(5) Uani 1 1 d .
N4 N -0.3215(2) -0.15093(10) 0.58422(19) 0.0359(4) Uani 1 1 d .
O1 O 0.56220(17) 0.12614(8) 0.77811(15) 0.0392(4) Uani 1 1 d .
O2 O 0.48482(16) 0.22211(7) 0.66954(15) 0.0351(3) Uani 1 1 d .
O3 O 0.19370(18) 0.18723(9) 0.54473(19) 0.0482(4) Uani 1 1 d .
O4 O 0.24656(19) 0.24077(10) 0.37775(16) 0.0484(4) Uani 1 1 d .

loop_
_atom_site_aniso_label
_atom_site_aniso_U_11
_atom_site_aniso_U_22
_atom_site_aniso_U_33
_atom_site_aniso_U_23
_atom_site_aniso_U_13
_atom_site_aniso_U_12
Co1 0.02704(13) 0.03262(13) 0.02920(13) 0.00204(11) 0.00626(9) -0.00341(12)
C1 0.0330(12) 0.0458(12) 0.0297(11) -0.0081(8) 0.0095(9) -0.0052(9)
C2 0.0387(13) 0.0597(15) 0.0340(11) -0.0164(10) 0.0055(10) -0.0040(10)
C3 0.0437(13) 0.0539(13) 0.0321(11) -0.0116(9) 0.0138(10) -0.0021(10)
C4 0.0286(16) 0.0450(12) 0.0471(12) -0.0043(9) 0.0111(13) -0.0009(8)
C5 0.0295(10) 0.0471(13) 0.0360(11) 0.0002(8) 0.0072(9) -0.0045(8)
C6 0.072(2) 0.0542(17) 0.103(3) 0.0328(17) -0.043(2) -0.0214(16)
C7 0.099(3) 0.0557(18) 0.114(3) 0.0284(18) -0.074(3) -0.0310(18)
C8 0.0422(14) 0.0434(13) 0.0546(15) 0.0055(10) -0.0107(11) -0.0054(10)
C9 0.0662(19) 0.0487(14) 0.0533(16) -0.0049(10) -0.0257(16) 0.0088(13)
C10 0.0599(18) 0.0483(14) 0.0531(15) -0.0111(11) -0.0232(14) 0.0051(12)
C11 0.062(2) 0.0446(15) 0.083(2) 0.0032(13) -0.0343(17) -0.0036(12)
C12 0.0392(13) 0.0415(12) 0.0582(15) -0.0091(10) 0.0057(12) 0.0046(10)
C13 0.067(2) 0.0572(17) 0.0436(15) -0.0173(12) 0.0110(14) -0.0091(13)
C14 0.0434(15) 0.0547(15) 0.0503(14) -0.0187(11) 0.0121(12) -0.0050(11)
C15 0.0317(11) 0.0263(10) 0.0280(10) -0.0003(7) 0.0097(9) 0.0032(7)
C16 0.0305(11) 0.0331(10) 0.0287(10) -0.0031(7) 0.0078(8) 0.0043(8)
C17 0.0472(14) 0.0535(14) 0.0326(11) -0.0112(9) 0.0030(10) 0.0067(11)
C18 0.072(2) 0.0502(14) 0.0441(14) -0.0213(11) 0.0166(14) 0.0059(12)
C19 0.0711(19) 0.0407(13) 0.0530(15) -0.0094(10) 0.0181(14) 0.0191(12)
C20 0.0501(15) 0.0359(12) 0.0449(13) 0.0017(9) 0.0091(11) 0.0176(10)
C21 0.0243(10) 0.0288(10) 0.0278(10) 0.0028(7) 0.0087(8) -0.0008(7)
C22 0.0265(10) 0.0390(11) 0.0323(11) -0.0111(8) -0.0031(9) 0.0039(8)
N1 0.0303(10) 0.0403(10) 0.0309(9) -0.0018(7) 0.0086(8) -0.0023(7)
N2 0.0289(10) 0.0395(9) 0.0337(9) -0.0046(7) 0.0116(8) -0.0050(7)
N3 0.0419(12) 0.0366(10) 0.0510(12) -0.0036(8) -0.0096(10) 0.0016(8)
N4 0.0336(10) 0.0373(10) 0.0339(10) -0.0042(8) 0.0021(8) 0.0059(7)
O1 0.0489(10) 0.0314(8) 0.0313(7) 0.0044(5) -0.0023(7) 0.0024(6)
O2 0.0427(9) 0.0260(7) 0.0361(8) 0.0012(5) 0.0084(7) 0.0014(6)
O3 0.0345(9) 0.0531(9) 0.0615(12) -0.0134(8) 0.0207(9) 0.0003(7)
O4 0.0540(11) 0.0527(11) 0.0363(9) 0.0044(7) 0.0064(8) 0.0273(9)

loop_
_atom_type_symbol
_atom_type_description
_atom_type_scat_dispersion_real
_atom_type_scat_dispersion_imag
_atom_type_scat_source
C C 0.0033 0.0016 'International Tables Vol C Tables 4.2.6.8 and 6.1.1.4'
H H 0.0000 0.0000 'International Tables Vol C Tables 4.2.6.8 and 6.1.1.4'
N N 0.0061 0.0033 'International Tables Vol C Tables 4.2.6.8 and 6.1.1.4'
O O 0.0106 0.0060 'International Tables Vol C Tables 4.2.6.8 and 6.1.1.4'
Co Co 0.3494 0.9721 'International Tables Vol C Tables 4.2.6.8 and 6.1.1.4'

loop_
_geom_angle_atom_site_label_1
_geom_angle_atom_site_label_2
_geom_angle_atom_site_label_3
_geom_angle
_geom_angle_site_symmetry_1
_geom_angle_site_symmetry_3
O1 Co1 O4 106.40(8) . 4
O1 Co1 N1 105.17(8) . .
O4 Co1 N1 134.24(9) 4 .
O1 Co1 N4 104.19(8) . 2_655
O4 Co1 N4 103.42(8) 4 2_655
N1 Co1 N4 99.94(8) . 2_655
N1 C1 N2 110.9(2) . .
N1 C1 H1 124.5 . .
N2 C1 H1 124.5 . .
C3 C2 N1 110.2(2) . .
C3 C2 H2 124.9 . .
N1 C2 H2 124.9 . .
C2 C3 N2 105.97(19) . .
C2 C3 H3 127.0 . .
N2 C3 H3 127.0 . .
N2 C4 C5 113.11(18) . .
N2 C4 H4A 109.0 . .
C5 C4 H4A 109.0 . .
N2 C4 H4B 109.0 . .
C5 C4 H4B 109.0 . .
H4A C4 H4B 107.8 . .
C6 C5 C10 117.4(2) . .
C6 C5 C4 119.5(2) . .
C10 C5 C4 123.1(2) . .
C5 C6 C7 121.4(3) . .
C5 C6 H6 119.3 . .
C7 C6 H6 119.3 . .
C8 C7 C6 120.9(3) . .
C8 C7 H7 119.6 . .
C6 C7 H7 119.6 . .
C9 C8 C7 116.9(3) . .
C9 C8 C11 120.2(2) . .
C7 C8 C11 122.9(3) . .
C8 C9 C10 122.0(2) . .
C8 C9 H9 119.0 . .
C10 C9 H9 119.0 . .
C5 C10 C9 121.4(3) . .
C5 C10 H10 119.3 . .
C9 C10 H10 119.3 . .
N3 C11 C8 113.7(2) . .
N3 C11 H11A 108.8 . .
C8 C11 H11A 108.8 . .
N3 C11 H11B 108.8 . .
C8 C11 H11B 108.8 . .
H11A C11 H11B 107.7 . .
N4 C12 N3 112.7(2) . .
N4 C12 H12 123.6 . .
N3 C12 H12 123.6 . .
C14 C13 N3 106.6(2) . .
C14 C13 H13 126.7 . .
N3 C13 H13 126.7 . .
C13 C14 N4 109.3(2) . .
C13 C14 H14 125.3 . .
N4 C14 H14 125.3 . .
C16 C15 C20 119.22(19) . .
C16 C15 C21 121.95(18) . .
C20 C15 C21 118.8(2) . .
C15 C16 C17 119.2(2) . .
C15 C16 C22 123.19(18) . .
C17 C16 C22 117.1(2) . .
C18 C17 C16 120.6(2) . .
C18 C17 H17 119.7 . .
C16 C17 H17 119.7 . .
C19 C18 C17 120.2(2) . .
C19 C18 H18 119.9 . .
C17 C18 H18 119.9 . .
C18 C19 C20 120.0(2) . .
C18 C19 H19 120.0 . .
C20 C19 H19 120.0 . .
C19 C20 C15 120.8(2) . .
C19 C20 H20 119.6 . .
C15 C20 H20 119.6 . .
O2 C21 O1 121.88(19) . .
O2 C21 C15 120.74(18) . .
O1 C21 C15 117.36(17) . .
O3 C22 O4 123.6(2) . .
O3 C22 C16 119.2(2) . .
O4 C22 C16 116.9(2) . .
C1 N1 C2 105.6(2) . .
C1 N1 Co1 129.76(16) . .
C2 N1 Co1 122.56(16) . .
C1 N2 C3 107.28(19) . .
C1 N2 C4 127.0(2) . .
C3 N2 C4 125.7(2) . .
C12 N3 C13 106.3(2) . .
C12 N3 C11 127.4(3) . .
C13 N3 C11 126.4(3) . .
C12 N4 C14 105.1(2) . .
C12 N4 Co1 125.44(17) . 2_454
C14 N4 Co1 128.70(17) . 2_454
C21 O1 Co1 104.01(13) . .
C22 O4 Co1 103.29(15) . 4_454

loop_
_geom_bond_atom_site_label_1
_geom_bond_atom_site_label_2
_geom_bond_distance
_geom_bond_site_symmetry_2
Co1 O1 1.9903(16) .
Co1 O4 2.0008(17) 4
Co1 N1 2.0351(19) .
Co1 N4 2.068(2) 2_655
C1 N1 1.317(3) .
C1 N2 1.347(3) .
C1 H1 0.9300 .
C2 C3 1.346(3) .
C2 N1 1.365(3) .
C2 H2 0.9300 .
C3 N2 1.365(3) .
C3 H3 0.9300 .
C4 N2 1.468(3) .
C4 C5 1.511(3) .
C4 H4A 0.9700 .
C4 H4B 0.9700 .
C5 C6 1.355(4) .
C5 C10 1.369(4) .
C6 C7 1.393(4) .
C6 H6 0.9300 .
C7 C8 1.384(4) .
C7 H7 0.9300 .
C8 C9 1.356(4) .
C8 C11 1.508(4) .
C9 C10 1.379(4) .
C9 H9 0.9300 .
C10 H10 0.9300 .
C11 N3 1.458(4) .
C11 H11A 0.9700 .
C11 H11B 0.9700 .
C12 N4 1.295(3) .
C12 N3 1.332(3) .
C12 H12 0.9300 .
C13 C14 1.343(4) .
C13 N3 1.363(4) .
C13 H13 0.9300 .
C14 N4 1.374(3) .
C14 H14 0.9300 .
C15 C16 1.390(3) .
C15 C20 1.395(3) .
C15 C21 1.495(3) .
C16 C17 1.395(3) .
C16 C22 1.505(3) .
C17 C18 1.385(4) .
C17 H17 0.9300 .
C18 C19 1.366(4) .
C18 H18 0.9300 .
C19 C20 1.382(4) .
C19 H19 0.9300 .
C20 H20 0.9300 .
C21 O2 1.243(2) .
C21 O1 1.272(3) .
C22 O3 1.239(3) .
C22 O4 1.273(3) .
N4 Co1 2.068(2) 2_454
O4 Co1 2.0008(17) 4_454

loop_
_geom_torsion_atom_site_label_1
_geom_torsion_atom_site_label_2
_geom_torsion_atom_site_label_3
_geom_torsion_atom_site_label_4
_geom_torsion
_geom_torsion_site_symmetry_1
_geom_torsion_site_symmetry_4
N1 C2 C3 N2 -0.5(3) . .
N2 C4 C5 C6 -145.9(3) . .
N2 C4 C5 C10 36.7(4) . .
C10 C5 C6 C7 -2.9(6) . .
C4 C5 C6 C7 179.5(4) . .
C5 C6 C7 C8 3.4(8) . .
C6 C7 C8 C9 -0.8(7) . .
C6 C7 C8 C11 -179.5(5) . .
C7 C8 C9 C10 -1.9(6) . .
C11 C8 C9 C10 176.8(4) . .
C6 C5 C10 C9 0.2(5) . .
C4 C5 C10 C9 177.6(3) . .
C8 C9 C10 C5 2.3(6) . .
C9 C8 C11 N3 166.9(3) . .
C7 C8 C11 N3 -14.5(6) . .
N3 C13 C14 N4 0.1(3) . .
C20 C15 C16 C17 -2.7(3) . .
C21 C15 C16 C17 174.6(2) . .
C20 C15 C16 C22 169.3(2) . .
C21 C15 C16 C22 -13.3(3) . .
C15 C16 C17 C18 1.7(4) . .
C22 C16 C17 C18 -170.8(2) . .
C16 C17 C18 C19 0.6(4) . .
C17 C18 C19 C20 -2.0(5) . .
C18 C19 C20 C15 1.0(4) . .
C16 C15 C20 C19 1.4(4) . .
C21 C15 C20 C19 -176.0(2) . .
C16 C15 C21 O2 -26.0(3) . .
C20 C15 C21 O2 151.3(2) . .
C16 C15 C21 O1 155.7(2) . .
C20 C15 C21 O1 -27.0(3) . .
C15 C16 C22 O3 -60.2(3) . .
C17 C16 C22 O3 112.0(3) . .
C15 C16 C22 O4 125.9(2) . .
C17 C16 C22 O4 -61.9(3) . .
N2 C1 N1 C2 -0.9(3) . .
N2 C1 N1 Co1 162.48(16) . .
C3 C2 N1 C1 0.9(3) . .
C3 C2 N1 Co1 -164.04(18) . .
O1 Co1 N1 C1 -9.2(2) . .
O4 Co1 N1 C1 123.10(19) 4 .
N4 Co1 N1 C1 -116.9(2) 2_655 .
O1 Co1 N1 C2 151.80(18) . .
O4 Co1 N1 C2 -75.9(2) 4 .
N4 Co1 N1 C2 44.0(2) 2_655 .
N1 C1 N2 C3 0.7(3) . .
N1 C1 N2 C4 -179.0(2) . .
C2 C3 N2 C1 -0.1(3) . .
C2 C3 N2 C4 179.6(2) . .
C5 C4 N2 C1 63.3(3) . .
C5 C4 N2 C3 -116.3(3) . .
N4 C12 N3 C13 1.2(3) . .
N4 C12 N3 C11 -178.5(2) . .
C14 C13 N3 C12 -0.7(3) . .
C14 C13 N3 C11 179.0(2) . .
C8 C11 N3 C12 110.8(4) . .
C8 C11 N3 C13 -68.9(4) . .
N3 C12 N4 C14 -1.2(3) . .
N3 C12 N4 Co1 -172.01(16) . 2_454
C13 C14 N4 C12 0.7(3) . .
C13 C14 N4 Co1 171.1(2) . 2_454
O2 C21 O1 Co1 4.0(2) . .
C15 C21 O1 Co1 -177.77(14) . .
O4 Co1 O1 C21 -75.83(15) 4 .
N1 Co1 O1 C21 70.61(15) . .
N4 Co1 O1 C21 175.27(14) 2_655 .
O3 C22 O4 Co1 -2.0(3) . 4_454
C16 C22 O4 Co1 171.53(15) . 4_454
